data_4303157
loop_
_publ_author_name
'Di-Chang Zhong'
'Jian-Bin Lin'
'Wen-Guan Lu'
'Long Jiang'
'Tong-Bu Lu'

_publ_section_title
;
Strong Hydrogen Binding within a 3D Microporous Metal-Organic Framework
;
_journal_name_full 'Inorganic Chemistry'
_journal_page_first 8656
_journal_page_last 8658
_journal_paper_doi 10.1021/ic900968d
_journal_volume 48
_journal_year 2009
_chemical_formula_sum 'C9 H25 Cd5 N37 O11'
_chemical_formula_weight 1389.66
_chemical_name_systematic
; 
 ? 
;
_space_group_IT_number 194
_symmetry_cell_setting hexagonal
_symmetry_space_group_name_Hall '-P 6c 2c'
_symmetry_space_group_name_H-M 'P 63/m m c'
_atom_sites_solution_hydrogens geom
_atom_sites_solution_primary direct
_atom_sites_solution_secondary difmap
_audit_creation_method SHELXL-97
_cell_angle_alpha 90.00
_cell_angle_beta 90.00
_cell_angle_gamma 120.00
_cell_formula_units_Z 2
_cell_length_a 13.0732(10)
_cell_length_b 13.0732(10)
_cell_length_c 13.435(2)
_cell_measurement_reflns_used 2751
_cell_measurement_temperature 173(2)
_cell_measurement_theta_max 27.04
_cell_measurement_theta_min 2.35
_cell_volume 1988.5(4)
_computing_cell_refinement 'Bruker FRAMBO'
_computing_data_collection 'Bruker FRAMBO'
_computing_data_reduction 'Bruker SAINT'
_computing_molecular_graphics 'Bruker SHELXTL'
_computing_publication_material 'Bruker SHELXTL'
_computing_structure_refinement 'SHELXL-97 (Sheldrick, 1997)'
_computing_structure_solution 'SHELXS-97 (Sheldrick, 1990)'
_diffrn_ambient_temperature 173(2)
_diffrn_measured_fraction_theta_full 0.999
_diffrn_measured_fraction_theta_max 0.999
_diffrn_measurement_device_type 'CCD area detector'
_diffrn_measurement_method 'phi and omega scans'
_diffrn_radiation_monochromator graphite
_diffrn_radiation_source 'fine-focus sealed tube'
_diffrn_radiation_type MoK\a
_diffrn_radiation_wavelength 0.71073
_diffrn_reflns_av_R_equivalents 0.0893
_diffrn_reflns_av_sigmaI/netI 0.0469
_diffrn_reflns_limit_h_max 11
_diffrn_reflns_limit_h_min -15
_diffrn_reflns_limit_k_max 15
_diffrn_reflns_limit_k_min -12
_diffrn_reflns_limit_l_max 15
_diffrn_reflns_limit_l_min -13
_diffrn_reflns_number 6259
_diffrn_reflns_theta_full 25.00
_diffrn_reflns_theta_max 25.00
_diffrn_reflns_theta_min 1.80
_diffrn_standards_decay_% 0
_diffrn_standards_interval_count 0
_diffrn_standards_interval_time 0
_diffrn_standards_number 0
_exptl_absorpt_coefficient_mu 2.726
_exptl_absorpt_correction_T_max 0.5490
_exptl_absorpt_correction_T_min 0.4403
_exptl_absorpt_correction_type multi-scan
_exptl_absorpt_process_details 'SADABS (SHELDRICK, 1996)'
_exptl_crystal_colour colorless
_exptl_crystal_density_diffrn 2.321
_exptl_crystal_density_method 'not measured'
_exptl_crystal_description block
_exptl_crystal_F_000 1300
_exptl_crystal_size_max 0.36
_exptl_crystal_size_mid 0.32
_exptl_crystal_size_min 0.25
_refine_diff_density_max 2.708
_refine_diff_density_min -3.057
_refine_diff_density_rms 0.345
_refine_ls_extinction_method none
_refine_ls_goodness_of_fit_ref 1.039
_refine_ls_hydrogen_treatment mixed
_refine_ls_matrix_type full
_refine_ls_number_parameters 63
_refine_ls_number_reflns 700
_refine_ls_number_restraints 13
_refine_ls_restrained_S_all 1.030
_refine_ls_R_factor_all 0.0852
_refine_ls_R_factor_gt 0.0761
_refine_ls_shift/su_max 0.000
_refine_ls_shift/su_mean 0.000
_refine_ls_structure_factor_coef Fsqd
_refine_ls_weighting_details 'calc w=1/[\s^2^(Fo^2^)+(0.1699P)^2^+22.8956P] where P=(Fo^2^+2Fc^2^)/3'
_refine_ls_weighting_scheme calc
_refine_ls_wR_factor_gt 0.2145
_refine_ls_wR_factor_ref 0.2255
_reflns_number_gt 566
_reflns_number_total 700
_reflns_threshold_expression >2sigma(I)
_cod_data_source_file ic900968d_si_002.cif
_cod_data_source_block l811013m
_cod_depositor_comments
;
The following automatic conversions were performed:
'_symmetry_cell_setting' value 'Hexagonal' changed to 'hexagonal'
according to '/home/saulius/struct/CIF-dictionaries/cif_core.dic'
dictionary named 'cif_core.dic' version 2.4.1 from 2010-06-29.

Automatic conversion script
Id: cif_fix_enum 1527 2010-12-29 10:47:43Z saulius 
;
_cod_original_cell_volume 1988.6(4)
_cod_database_code 4303157

loop_
_symmetry_equiv_pos_as_xyz
'x, y, z'
'-y, x-y, z'
'-x+y, -x, z'
'-x, -y, z+1/2'
'y, -x+y, z+1/2'
'x-y, x, z+1/2'
'y, x, -z'
'x-y, -y, -z'
'-x, -x+y, -z'
'-y, -x, -z+1/2'
'-x+y, y, -z+1/2'
'x, x-y, -z+1/2'
'-x, -y, -z'
'y, -x+y, -z'
'x-y, x, -z'
'x, y, -z-1/2'
'-y, x-y, -z-1/2'
'-x+y, -x, -z-1/2'
'-y, -x, z'
'-x+y, y, z'
'x, x-y, z'
'y, x, z-1/2'
'x-y, -y, z-1/2'
'-x, -x+y, z-1/2'

loop_
_atom_site_label
_atom_site_type_symbol
_atom_site_fract_x
_atom_site_fract_y
_atom_site_fract_z
_atom_site_U_iso_or_equiv
_atom_site_adp_type
_atom_site_occupancy
_atom_site_symmetry_multiplicity
_atom_site_calc_flag
_atom_site_refinement_flags
_atom_site_disorder_assembly
_atom_site_disorder_group
Cd1 Cd 0.5000 0.5000 0.5000 0.0101(6) Uani 1 4 d S . .
Cd2 Cd 0.3333 0.6667 0.40339(12) 0.0176(7) Uani 1 6 d S . .
N1 N 0.5021(9) 0.7511(5) 0.5024(7) 0.015(3) Uani 1 2 d S . .
N2 N 0.5582(7) 0.6964(7) 0.5344(6) 0.0163(17) Uani 1 1 d . . .
N3 N 0.4174(4) 0.8348(9) 0.2995(7) 0.015(2) Uani 1 2 d S . .
N4 N 0.4735(5) 0.9469(10) 0.3313(8) 0.017(3) Uani 1 2 d S . .
N5 N 0.6512(8) 0.7747(9) 0.5862(7) 0.022(2) Uani 0.50 1 d P . .
N6 N 0.6667 0.3333 0.2500 0.044(5) Uani 1 12 d SDU . .
C1 C 0.5066(9) 1.0131(18) 0.2500 0.023(6) Uani 1 4 d S . .
H1 H 0.5485 1.0968 0.2500 0.028 Uiso 1 4 d SR . .
C2 C 0.6512(8) 0.7747(9) 0.5862(7) 0.022(2) Uani 0.50 1 d P . .
H2 H 0.7088 0.7615 0.6184 0.027 Uiso 0.50 1 d PR . .
O1 O 0.7215(4) 0.4431(9) 0.2500 0.138(7) Uani 1 4 d SDU . .
O1W O 0.0000 0.0000 0.6017(18) 0.056(7) Uani 1 6 d S . .
O2W O 0.8808(7) 0.7617(14) 0.6477(11) 0.066(4) Uani 1 2 d S . .

loop_
_atom_site_aniso_label
_atom_site_aniso_U_11
_atom_site_aniso_U_22
_atom_site_aniso_U_33
_atom_site_aniso_U_23
_atom_site_aniso_U_13
_atom_site_aniso_U_12
Cd1 0.0131(8) 0.0131(8) 0.0065(10) 0.0002(2) -0.0002(2) 0.0083(6)
Cd2 0.0176(8) 0.0176(8) 0.0177(10) 0.000 0.000 0.0088(4)
N1 0.014(7) 0.013(5) 0.018(7) -0.002(2) -0.004(4) 0.007(3)
N2 0.018(4) 0.019(5) 0.016(4) 0.000(3) 0.000(3) 0.013(4)
N3 0.019(4) 0.014(6) 0.009(5) 0.004(5) 0.002(2) 0.007(3)
N4 0.027(5) 0.014(6) 0.006(5) -0.004(5) -0.002(2) 0.007(3)
N5 0.018(5) 0.023(5) 0.027(5) -0.007(4) -0.014(4) 0.011(4)
N6 0.043(5) 0.043(5) 0.047(8) 0.000 0.000 0.021(3)
C1 0.040(12) 0.009(10) 0.011(12) 0.000 0.000 0.005(5)
C2 0.018(5) 0.023(5) 0.027(5) -0.007(4) -0.014(4) 0.011(4)
O1 0.137(8) 0.138(7) 0.140(9) 0.000 0.000 0.069(4)
O1W 0.071(12) 0.071(12) 0.028(12) 0.000 0.000 0.035(6)
O2W 0.082(9) 0.077(11) 0.039(7) -0.008(8) -0.004(4) 0.039(5)

loop_
_atom_type_symbol
_atom_type_description
_atom_type_scat_dispersion_real
_atom_type_scat_dispersion_imag
_atom_type_scat_source
C C 0.0033 0.0016 'International Tables Vol C Tables 4.2.6.8 and 6.1.1.4'
H H 0.0000 0.0000 'International Tables Vol C Tables 4.2.6.8 and 6.1.1.4'
N N 0.0061 0.0033 'International Tables Vol C Tables 4.2.6.8 and 6.1.1.4'
O O 0.0106 0.0060 'International Tables Vol C Tables 4.2.6.8 and 6.1.1.4'
Cd Cd -0.8075 1.2024 'International Tables Vol C Tables 4.2.6.8 and 6.1.1.4'

loop_
_geom_angle_atom_site_label_1
_geom_angle_atom_site_label_2
_geom_angle_atom_site_label_3
_geom_angle
_geom_angle_site_symmetry_1
_geom_angle_site_symmetry_3
_geom_angle_publ_flag
N2 Cd1 N2 180.000(1) 13_666 . ?
N2 Cd1 N2 88.8(4) 13_666 19_665 ?
N2 Cd1 N2 91.2(4) . 19_665 ?
N2 Cd1 N2 91.2(4) 13_666 7_556 ?
N2 Cd1 N2 88.8(4) . 7_556 ?
N2 Cd1 N2 180.000(1) 19_665 7_556 ?
N2 Cd1 N4 91.1(3) 13_666 15_656 ?
N2 Cd1 N4 88.9(3) . 15_656 ?
N2 Cd1 N4 88.9(3) 19_665 15_656 ?
N2 Cd1 N4 91.1(3) 7_556 15_656 ?
N2 Cd1 N4 88.9(3) 13_666 3_565 ?
N2 Cd1 N4 91.1(3) . 3_565 ?
N2 Cd1 N4 91.1(3) 19_665 3_565 ?
N2 Cd1 N4 88.9(3) 7_556 3_565 ?
N4 Cd1 N4 180.0 15_656 3_565 ?
N1 Cd2 N1 90.6(4) 2_665 . ?
N1 Cd2 N1 90.6(4) 2_665 3_565 ?
N1 Cd2 N1 90.6(4) . 3_565 ?
N1 Cd2 N3 90.4(3) 2_665 2_665 ?
N1 Cd2 N3 178.6(4) . 2_665 ?
N1 Cd2 N3 90.4(3) 3_565 2_665 ?
N1 Cd2 N3 90.4(3) 2_665 . ?
N1 Cd2 N3 90.4(3) . . ?
N1 Cd2 N3 178.6(4) 3_565 . ?
N3 Cd2 N3 88.6(4) 2_665 . ?
N1 Cd2 N3 178.6(4) 2_665 3_565 ?
N1 Cd2 N3 90.4(3) . 3_565 ?
N1 Cd2 N3 90.4(3) 3_565 3_565 ?
N3 Cd2 N3 88.6(4) 2_665 3_565 ?
N3 Cd2 N3 88.6(4) . 3_565 ?
N2 N1 N2 109.3(10) 21_565 . ?
N2 N1 Cd2 125.3(5) 21_565 . ?
N2 N1 Cd2 125.3(5) . . ?
N1 N2 N5 107.1(8) . . ?
N1 N2 Cd1 124.5(6) . . ?
N5 N2 Cd1 128.4(6) . . ?
N3 N3 N4 108.6(6) 16_556 . ?
N3 N3 Cd2 126.3(3) 16_556 . ?
N4 N3 Cd2 125.1(8) . . ?
C1 N4 N3 105.8(11) . . ?
C1 N4 Cd1 130.7(10) . 2_665 ?
N3 N4 Cd1 123.5(8) . 2_665 ?
N2 N5 C2 108.2(5) . 21_565 ?
N2 N5 N5 108.2(5) . 21_565 ?
C2 N5 N5 0.0(11) 21_565 21_565 ?
N2 N5 H2 126.8 . . ?
C2 N5 H2 125.0 21_565 . ?
N5 N5 H2 125.0 21_565 . ?
O1 N6 O1 120.000(2) 3_665 . ?
O1 N6 O1 120.000(1) 3_665 2_655 ?
O1 N6 O1 120.000(2) . 2_655 ?
N4 C1 N4 111.1(18) 16_556 . ?
N4 C1 H1 124.5 16_556 . ?
N4 C1 H1 124.5 . . ?

loop_
_geom_bond_atom_site_label_1
_geom_bond_atom_site_label_2
_geom_bond_distance
_geom_bond_site_symmetry_2
_geom_bond_publ_flag
Cd1 N2 2.331(8) 13_666 ?
Cd1 N2 2.331(8) . ?
Cd1 N2 2.331(8) 19_665 ?
Cd1 N2 2.331(8) 7_556 ?
Cd1 N4 2.345(11) 15_656 ?
Cd1 N4 2.345(11) 3_565 ?
Cd2 N1 2.329(10) 2_665 ?
Cd2 N1 2.329(10) . ?
Cd2 N1 2.329(10) 3_565 ?
Cd2 N3 2.361(10) 2_665 ?
Cd2 N3 2.361(10) . ?
Cd2 N3 2.361(10) 3_565 ?
N1 N2 1.325(10) 21_565 ?
N1 N2 1.325(10) . ?
N2 N5 1.328(12) . ?
N3 N3 1.33(2) 16_556 ?
N3 N4 1.339(16) . ?
N4 C1 1.324(16) . ?
N4 Cd1 2.345(11) 2_665 ?
N5 C2 1.33(2) 21_565 ?
N5 N5 1.33(2) 21_565 ?
N5 H2 0.9567 . ?
N6 O1 1.242(10) 3_665 ?
N6 O1 1.242(10) . ?
N6 O1 1.242(10) 2_655 ?
C1 N4 1.324(16) 16_556 ?
C1 H1 0.9477 . ?
